data_7236509
loop_
_publ_author_name
'Henwood, Adam F.'
'Webster, James'
'Cordes, David'
'Slawin, Alexandra M. Z.'
'Jacquemin, Denis'
'Zysman-Colman, Eli'

_publ_section_title
;
 Phosphorescent platinum(ii) complexes bearing pentafluorosulfanyl
 substituted cyclometalating ligands
;
_journal_issue 41
_journal_name_full 'RSC Advances'
_journal_page_first 25566
_journal_paper_doi 10.1039/C7RA03190D
_journal_volume 7
_journal_year 2017
_chemical_formula_moiety 'C22 H26 F5 N O2 Pt S'
_chemical_formula_sum 'C22 H26 F5 N O2 Pt S'
_chemical_formula_weight 658.59
_space_group_crystal_system orthorhombic
_space_group_IT_number 61
_space_group_name_Hall '-P 2ac 2ab'
_space_group_name_H-M_alt 'P b c a'
_atom_sites_solution_hydrogens geom
_atom_sites_solution_primary direct
_atom_sites_solution_secondary difmap
_audit_creation_date 2016-06-15
_audit_creation_method 'by CrystalStructure 4.1'
_audit_update_record
;
2017-02-15 deposited with the CCDC.
2017-05-04 downloaded from the CCDC.
;
_cell_angle_alpha 90.0000
_cell_angle_beta 90.0000
_cell_angle_gamma 90.0000
_cell_formula_units_Z 8
_cell_length_a 12.2353(10)
_cell_length_b 13.7645(13)
_cell_length_c 28.3482(18)
_cell_measurement_reflns_used 10073
_cell_measurement_temperature 173
_cell_measurement_theta_max 25.40
_cell_measurement_theta_min 2.20
_cell_volume 4774.2(7)
_computing_cell_refinement 'CrystalClear-SM Expert 2.1 b45'
_computing_data_collection 'CrystalClear-SM Expert 2.1 b45 (Rigaku, 2015)'
_computing_data_reduction 'CrystalClear-SM Expert 2.1 b45'
_computing_molecular_graphics 'CrystalStructure 4.1'
_computing_publication_material 'CrystalStructure 4.1 (Rigaku, 2014)'
_computing_structure_refinement 'SHELXL2013 (Sheldrick, 2008)'
_computing_structure_solution 'DIRDIF99-PATTY (Gould, et al., 1999)'
_diffrn_ambient_temperature 173
_diffrn_detector_area_resol_mean 5.814
_diffrn_measured_fraction_theta_full 0.994
_diffrn_measured_fraction_theta_max 0.994
_diffrn_measurement_device_type 'Rigaku XtaLAB P200'
_diffrn_measurement_method \w
_diffrn_radiation_type 'Mo K\a'
_diffrn_radiation_wavelength 0.71075
_diffrn_reflns_av_R_equivalents 0.0319
_diffrn_reflns_Laue_measured_fraction_full 0.994
_diffrn_reflns_Laue_measured_fraction_max 0.994
_diffrn_reflns_limit_h_max 12
_diffrn_reflns_limit_h_min -14
_diffrn_reflns_limit_k_max 16
_diffrn_reflns_limit_k_min -16
_diffrn_reflns_limit_l_max 34
_diffrn_reflns_limit_l_min -27
_diffrn_reflns_number 36543
_diffrn_reflns_point_group_measured_fraction_full 0.994
_diffrn_reflns_point_group_measured_fraction_max 0.994
_diffrn_reflns_theta_full 25.242
_diffrn_reflns_theta_max 25.343
_diffrn_reflns_theta_min 2.199
_diffrn_standards_number 0
_exptl_absorpt_coefficient_mu 5.999
_exptl_absorpt_correction_T_max 0.835
_exptl_absorpt_correction_T_min 0.629
_exptl_absorpt_correction_type multi-scan
_exptl_absorpt_process_details 'REQAB (Rigaku, 1998)'
_exptl_crystal_colour colorless
_exptl_crystal_density_diffrn 1.832
_exptl_crystal_density_method 'not measured'
_exptl_crystal_description platelet
_exptl_crystal_F_000 2560.00
_exptl_crystal_recrystallization_method 'Re-crystallisation from solvent: Dichloromethane/hexane'
_exptl_crystal_size_max 0.180
_exptl_crystal_size_mid 0.120
_exptl_crystal_size_min 0.030
_refine_diff_density_max 0.41
_refine_diff_density_min -0.53
_refine_ls_extinction_method none
_refine_ls_goodness_of_fit_ref 1.072
_refine_ls_hydrogen_treatment constr
_refine_ls_number_parameters 295
_refine_ls_number_reflns 4340
_refine_ls_number_restraints 0
_refine_ls_R_factor_all 0.0253
_refine_ls_R_factor_gt 0.0167
_refine_ls_shift/su_max 0.001
_refine_ls_structure_factor_coef Fsqd
_refine_ls_weighting_details 'w = 1/[\s^2^(Fo^2^)+(0.0081P)^2^+5.1029P] where P=(Fo^2^+2Fc^2^)/3'
_refine_ls_weighting_scheme calc
_refine_ls_wR_factor_gt 0.0304
_refine_ls_wR_factor_ref 0.0328
_reflns_number_gt 3638
_reflns_number_total 4340
_reflns_threshold_expression F^2^>2.0\s(F^2^)
_cod_data_source_file c7ra03190d2.cif
_cod_data_source_block 3
_cod_original_sg_symbol_H-M Pbca
_cod_database_code 7236509

loop_
_space_group_symop_id
_space_group_symop_operation_xyz
1 +X,+Y,+Z
2 1/2-X,1/2+Y,+Z
3 +X,1/2-Y,1/2+Z
4 1/2-X,-Y,1/2+Z
5 -X,-Y,-Z
6 -1/2+X,-1/2-Y,-Z
7 -X,-1/2+Y,-1/2-Z
8 -1/2+X,+Y,-1/2-Z

loop_
_atom_site_label
_atom_site_type_symbol
_atom_site_fract_x
_atom_site_fract_y
_atom_site_fract_z
_atom_site_U_iso_or_equiv
_atom_site_adp_type
_atom_site_occupancy
_atom_site_site_symmetry_order
_atom_site_calc_flag
_atom_site_refinement_flags_posn
_atom_site_refinement_flags_adp
Pt1 Pt 0.12720(2) 0.11104(2) 0.06847(2) 0.02207(4) Uani 1 1 d . .
S1 S 0.05153(7) 0.10219(6) -0.16004(3) 0.03897(19) Uani 1 1 d . .
F1 F 0.01985(18) 0.21421(13) -0.15793(6) 0.0564(5) Uani 1 1 d . .
F2 F -0.07345(15) 0.07428(14) -0.15559(6) 0.0503(5) Uani 1 1 d . .
F3 F 0.08269(16) -0.00852(12) -0.16725(6) 0.0480(5) Uani 1 1 d . .
F4 F 0.17520(16) 0.13168(14) -0.17000(6) 0.0533(5) Uani 1 1 d . .
F5 F 0.03307(18) 0.10774(14) -0.21548(6) 0.0569(5) Uani 1 1 d . .
O15 O 0.13101(15) 0.14111(13) 0.13989(6) 0.0307(4) Uani 1 1 d . .
O17 O 0.27776(14) 0.05563(14) 0.07055(6) 0.0286(4) Uani 1 1 d . .
N1 N -0.02499(17) 0.16045(15) 0.06117(7) 0.0238(5) Uani 1 1 d . .
C2 C -0.0649(2) 0.16404(19) 0.01633(9) 0.0260(6) Uani 1 1 d . .
C3 C -0.1719(2) 0.19357(19) 0.00851(11) 0.0311(7) Uani 1 1 d . .
H3 H -0.1991 0.1984 -0.0228 0.037 Uiso 1 1 calc R U
C4 C -0.2384(2) 0.2159(2) 0.04616(11) 0.0356(7) Uani 1 1 d . .
H4 H -0.3123 0.2341 0.0411 0.043 Uiso 1 1 calc R U
C5 C -0.1966(2) 0.2114(2) 0.09144(11) 0.0351(7) Uani 1 1 d . .
H5 H -0.2412 0.2269 0.1178 0.042 Uiso 1 1 calc R U
C6 C -0.0895(2) 0.18406(19) 0.09778(10) 0.0308(7) Uani 1 1 d . .
H6 H -0.0604 0.1818 0.1288 0.037 Uiso 1 1 calc R U
C7 C 0.0136(2) 0.13068(17) -0.01910(9) 0.0245(6) Uani 1 1 d . .
C8 C 0.1122(2) 0.09400(17) 0.00017(9) 0.0228(6) Uani 1 1 d . .
C9 C 0.1880(2) 0.05478(19) -0.03171(9) 0.0259(6) Uani 1 1 d . .
H9 H 0.2538 0.0273 -0.0200 0.031 Uiso 1 1 calc R U
C10 C 0.1691(2) 0.0553(2) -0.07979(10) 0.0295(6) Uani 1 1 d . .
H10 H 0.2212 0.0278 -0.1008 0.035 Uiso 1 1 calc R U
C11 C 0.0739(2) 0.09610(19) -0.09723(9) 0.0287(6) Uani 1 1 d . .
C12 C -0.0055(2) 0.13280(18) -0.06732(10) 0.0281(6) Uani 1 1 d . .
H12 H -0.0716 0.1589 -0.0796 0.034 Uiso 1 1 calc R U
C13 C 0.0782(3) 0.1744(3) 0.22977(12) 0.0580(10) Uani 1 1 d . .
H13A H 0.0517 0.2268 0.2094 0.070 Uiso 1 1 calc R U
H13B H 0.0716 0.1941 0.2629 0.070 Uiso 1 1 calc R U
H13C H 0.0344 0.1158 0.2244 0.070 Uiso 1 1 calc R U
C14 C 0.1965(2) 0.1534(3) 0.21855(11) 0.0443(8) Uani 1 1 d . .
C15 C 0.2099(2) 0.1212(2) 0.16725(10) 0.0319(6) Uani 1 1 d . .
C16 C 0.3068(2) 0.0749(2) 0.15311(10) 0.0344(7) Uani 1 1 d . .
H16 H 0.3586 0.0620 0.1773 0.041 Uiso 1 1 calc R U
C17 C 0.3357(2) 0.0459(2) 0.10806(10) 0.0283(6) Uani 1 1 d . .
C18 C 0.4474(2) -0.0009(2) 0.09800(10) 0.0341(7) Uani 1 1 d . .
C19 C 0.5114(3) -0.0265(4) 0.14222(13) 0.0770(14) Uani 1 1 d . .
H19A H 0.5807 -0.0572 0.1333 0.092 Uiso 1 1 calc R U
H19B H 0.4686 -0.0715 0.1616 0.092 Uiso 1 1 calc R U
H19C H 0.5263 0.0328 0.1603 0.092 Uiso 1 1 calc R U
C20 C 0.2663(4) 0.2410(4) 0.22622(17) 0.124(3) Uani 1 1 d . .
H20A H 0.2386 0.2950 0.2071 0.149 Uiso 1 1 calc R U
H20B H 0.3417 0.2263 0.2169 0.149 Uiso 1 1 calc R U
H20C H 0.2646 0.2590 0.2597 0.149 Uiso 1 1 calc R U
C21 C 0.2328(5) 0.0716(4) 0.25228(14) 0.117(2) Uani 1 1 d . .
H21A H 0.2214 0.0922 0.2850 0.140 Uiso 1 1 calc R U
H21B H 0.3105 0.0576 0.2473 0.140 Uiso 1 1 calc R U
H21C H 0.1898 0.0129 0.2460 0.140 Uiso 1 1 calc R U
C22 C 0.5120(3) 0.0726(3) 0.06886(15) 0.0600(10) Uani 1 1 d . .
H22A H 0.4703 0.0899 0.0406 0.072 Uiso 1 1 calc R U
H22B H 0.5822 0.0441 0.0596 0.072 Uiso 1 1 calc R U
H22C H 0.5251 0.1311 0.0877 0.072 Uiso 1 1 calc R U
C23 C 0.4305(3) -0.0923(2) 0.06909(14) 0.0580(10) Uani 1 1 d . .
H23A H 0.3889 -0.0765 0.0406 0.070 Uiso 1 1 calc R U
H23B H 0.3899 -0.1401 0.0878 0.070 Uiso 1 1 calc R U
H23C H 0.5016 -0.1194 0.0602 0.070 Uiso 1 1 calc R U

loop_
_atom_site_aniso_label
_atom_site_aniso_U_11
_atom_site_aniso_U_22
_atom_site_aniso_U_33
_atom_site_aniso_U_23
_atom_site_aniso_U_13
_atom_site_aniso_U_12
Pt1 0.01992(5) 0.02482(6) 0.02149(6) 0.00033(4) 0.00186(4) 0.00190(4)
S1 0.0563(5) 0.0369(4) 0.0238(4) 0.0038(3) -0.0047(3) -0.0123(4)
F1 0.0995(16) 0.0361(10) 0.0337(10) 0.0113(8) -0.0088(10) -0.0007(10)
F2 0.0512(11) 0.0634(12) 0.0364(10) 0.0060(9) -0.0148(9) -0.0139(9)
F3 0.0729(13) 0.0398(10) 0.0313(10) -0.0060(8) -0.0022(9) -0.0070(9)
F4 0.0642(13) 0.0687(13) 0.0270(10) 0.0020(9) 0.0068(9) -0.0281(10)
F5 0.0884(15) 0.0605(12) 0.0217(10) 0.0059(9) -0.0094(9) -0.0148(11)
O15 0.0262(10) 0.0400(11) 0.0259(10) -0.0051(8) 0.0023(9) 0.0043(9)
O17 0.0238(9) 0.0380(11) 0.0239(10) -0.0018(9) 0.0015(8) 0.0070(8)
N1 0.0224(11) 0.0194(11) 0.0294(13) 0.0027(10) 0.0024(10) 0.0015(9)
C2 0.0230(14) 0.0218(14) 0.0331(16) 0.0053(12) 0.0001(12) -0.0018(11)
C3 0.0291(15) 0.0262(15) 0.0381(17) 0.0064(12) -0.0046(13) 0.0022(12)
C4 0.0236(15) 0.0288(15) 0.054(2) 0.0081(14) 0.0024(14) 0.0059(12)
C5 0.0283(15) 0.0315(16) 0.0456(19) 0.0015(14) 0.0103(14) 0.0074(13)
C6 0.0318(15) 0.0258(15) 0.0349(17) 0.0001(12) 0.0067(12) 0.0013(12)
C7 0.0257(14) 0.0187(14) 0.0290(16) 0.0033(11) 0.0002(12) -0.0043(10)
C8 0.0239(14) 0.0185(13) 0.0262(14) 0.0025(10) 0.0011(11) -0.0046(11)
C9 0.0275(14) 0.0249(14) 0.0254(15) 0.0032(11) -0.0005(12) -0.0018(12)
C10 0.0335(15) 0.0274(15) 0.0276(16) -0.0015(12) 0.0068(12) -0.0041(12)
C11 0.0386(16) 0.0265(15) 0.0210(15) 0.0040(11) -0.0028(12) -0.0081(12)
C12 0.0281(14) 0.0253(14) 0.0309(16) 0.0062(12) -0.0064(13) -0.0047(11)
C13 0.0441(19) 0.091(3) 0.039(2) -0.0281(19) 0.0113(16) -0.002(2)
C14 0.0322(17) 0.074(2) 0.0269(17) -0.0165(16) 0.0012(13) 0.0039(16)
C15 0.0295(15) 0.0415(17) 0.0247(15) -0.0041(13) 0.0017(12) -0.0025(13)
C16 0.0262(15) 0.0518(19) 0.0251(16) -0.0019(13) -0.0050(12) 0.0065(13)
C17 0.0220(13) 0.0354(16) 0.0275(16) 0.0017(13) 0.0004(12) -0.0008(12)
C18 0.0245(15) 0.0464(18) 0.0314(17) -0.0026(13) -0.0012(12) 0.0097(13)
C19 0.044(2) 0.141(4) 0.046(2) -0.006(2) -0.0076(18) 0.046(2)
C20 0.095(4) 0.181(6) 0.097(4) -0.104(4) 0.051(3) -0.077(4)
C21 0.124(5) 0.197(6) 0.028(2) 0.009(3) 0.012(2) 0.083(4)
C22 0.0332(18) 0.060(2) 0.087(3) -0.001(2) 0.0252(19) 0.0040(16)
C23 0.044(2) 0.050(2) 0.080(3) -0.012(2) -0.007(2) 0.0184(16)

loop_
_atom_type_symbol
_atom_type_description
_atom_type_scat_dispersion_real
_atom_type_scat_dispersion_imag
_atom_type_scat_source
C C 0.0033 0.0016
;
International Tables for Crystallography
(Vol. C, Tables 4.2.6.8 and 6.1.1.4)
;
H H 0.0000 0.0000
;
International Tables for Crystallography
(Vol. C, Table 6.1.1.4)
;
F F 0.0171 0.0103
;
International Tables for Crystallography
(Vol. C, Tables 4.2.6.8 and 6.1.1.4)
;
N N 0.0061 0.0033
;
International Tables for Crystallography
(Vol. C, Tables 4.2.6.8 and 6.1.1.4)
;
O O 0.0106 0.0060
;
International Tables for Crystallography
(Vol. C, Tables 4.2.6.8 and 6.1.1.4)
;
Pt Pt -1.7033 8.3905
;
International Tables for Crystallography
(Vol. C, Tables 4.2.6.8 and 6.1.1.4)
;
S S 0.1246 0.1234
;
International Tables for Crystallography
(Vol. C, Tables 4.2.6.8 and 6.1.1.4)
;

loop_
_geom_angle_atom_site_label_1
_geom_angle_atom_site_label_2
_geom_angle_atom_site_label_3
_geom_angle
C8 Pt1 N1 81.41(10)
C8 Pt1 O17 94.02(9)
N1 Pt1 O17 175.10(8)
C8 Pt1 O15 173.82(9)
N1 Pt1 O15 93.12(8)
O17 Pt1 O15 91.53(7)
F2 S1 F3 90.54(11)
F2 S1 F5 87.31(11)
F3 S1 F5 87.29(10)
F2 S1 F1 89.82(12)
F3 S1 F1 174.73(10)
F5 S1 F1 87.47(10)
F2 S1 F4 174.28(10)
F3 S1 F4 89.63(11)
F5 S1 F4 86.98(11)
F1 S1 F4 89.49(11)
F2 S1 C11 93.24(12)
F3 S1 C11 92.65(11)
F5 S1 C11 179.44(13)
F1 S1 C11 92.58(11)
F4 S1 C11 92.46(12)
C15 O15 Pt1 124.94(17)
C17 O17 Pt1 125.01(16)
C6 N1 C2 120.1(2)
C6 N1 Pt1 123.45(18)
C2 N1 Pt1 116.37(17)
N1 C2 C3 119.8(2)
N1 C2 C7 113.2(2)
C3 C2 C7 126.9(3)
C4 C3 C2 119.9(3)
C4 C3 H3 120.0
C2 C3 H3 120.0
C3 C4 C5 119.4(3)
C3 C4 H4 120.3
C5 C4 H4 120.3
C6 C5 C4 119.1(3)
C6 C5 H5 120.5
C4 C5 H5 120.5
N1 C6 C5 121.7(3)
N1 C6 H6 119.2
C5 C6 H6 119.2
C12 C7 C8 122.0(2)
C12 C7 C2 124.0(2)
C8 C7 C2 114.0(2)
C9 C8 C7 116.8(2)
C9 C8 Pt1 128.4(2)
C7 C8 Pt1 114.70(19)
C10 C9 C8 121.5(3)
C10 C9 H9 119.3
C8 C9 H9 119.3
C9 C10 C11 119.7(3)
C9 C10 H10 120.2
C11 C10 H10 120.2
C12 C11 C10 121.3(2)
C12 C11 S1 118.8(2)
C10 C11 S1 119.9(2)
C11 C12 C7 118.6(2)
C11 C12 H12 120.7
C7 C12 H12 120.7
C14 C13 H13A 109.5
C14 C13 H13B 109.5
H13A C13 H13B 109.5
C14 C13 H13C 109.5
H13A C13 H13C 109.5
H13B C13 H13C 109.5
C20 C14 C13 111.3(3)
C20 C14 C15 108.1(3)
C13 C14 C15 111.1(3)
C20 C14 C21 109.5(4)
C13 C14 C21 106.6(3)
C15 C14 C21 110.3(3)
O15 C15 C16 124.5(3)
O15 C15 C14 115.9(2)
C16 C15 C14 119.6(3)
C17 C16 C15 127.6(3)
C17 C16 H16 116.2
C15 C16 H16 116.2
O17 C17 C16 126.4(2)
O17 C17 C18 112.4(2)
C16 C17 C18 121.3(2)
C23 C18 C19 108.9(3)
C23 C18 C22 109.2(3)
C19 C18 C22 109.4(3)
C23 C18 C17 109.1(2)
C19 C18 C17 113.7(2)
C22 C18 C17 106.4(2)
C18 C19 H19A 109.5
C18 C19 H19B 109.5
H19A C19 H19B 109.5
C18 C19 H19C 109.5
H19A C19 H19C 109.5
H19B C19 H19C 109.5
C14 C20 H20A 109.5
C14 C20 H20B 109.5
H20A C20 H20B 109.5
C14 C20 H20C 109.5
H20A C20 H20C 109.5
H20B C20 H20C 109.5
C14 C21 H21A 109.5
C14 C21 H21B 109.5
H21A C21 H21B 109.5
C14 C21 H21C 109.5
H21A C21 H21C 109.5
H21B C21 H21C 109.5
C18 C22 H22A 109.5
C18 C22 H22B 109.5
H22A C22 H22B 109.5
C18 C22 H22C 109.5
H22A C22 H22C 109.5
H22B C22 H22C 109.5
C18 C23 H23A 109.5
C18 C23 H23B 109.5
H23A C23 H23B 109.5
C18 C23 H23C 109.5
H23A C23 H23C 109.5
H23B C23 H23C 109.5

loop_
_geom_bond_atom_site_label_1
_geom_bond_atom_site_label_2
_geom_bond_distance
Pt1 C8 1.959(3)
Pt1 N1 1.993(2)
Pt1 O17 1.9946(17)
Pt1 O15 2.0672(18)
S1 F2 1.582(2)
S1 F3 1.5841(19)
S1 F5 1.5898(18)
S1 F1 1.5910(19)
S1 F4 1.592(2)
S1 C11 1.803(3)
O15 C15 1.269(3)
O17 C17 1.285(3)
N1 C6 1.344(3)
N1 C2 1.363(3)
C2 C3 1.388(4)
C2 C7 1.463(4)
C3 C4 1.377(4)
C3 H3 0.9500
C4 C5 1.383(4)
C4 H4 0.9500
C5 C6 1.374(4)
C5 H5 0.9500
C6 H6 0.9500
C7 C12 1.387(4)
C7 C8 1.417(4)
C8 C9 1.403(4)
C9 C10 1.382(4)
C9 H9 0.9500
C10 C11 1.385(4)
C10 H10 0.9500
C11 C12 1.385(4)
C12 H12 0.9500
C13 C14 1.510(4)
C13 H13A 0.9800
C13 H13B 0.9800
C13 H13C 0.9800
C14 C20 1.493(5)
C14 C15 1.529(4)
C14 C21 1.543(6)
C15 C16 1.404(4)
C16 C17 1.384(4)
C16 H16 0.9500
C17 C18 1.537(4)
C18 C23 1.515(4)
C18 C19 1.520(4)
C18 C22 1.528(4)
C19 H19A 0.9800
C19 H19B 0.9800
C19 H19C 0.9800
C20 H20A 0.9800
C20 H20B 0.9800
C20 H20C 0.9800
C21 H21A 0.9800
C21 H21B 0.9800
C21 H21C 0.9800
C22 H22A 0.9800
C22 H22B 0.9800
C22 H22C 0.9800
C23 H23A 0.9800
C23 H23B 0.9800
C23 H23C 0.9800

loop_
_geom_torsion_atom_site_label_1
_geom_torsion_atom_site_label_2
_geom_torsion_atom_site_label_3
_geom_torsion_atom_site_label_4
_geom_torsion
C6 N1 C2 C3 1.0(4)
Pt1 N1 C2 C3 177.19(19)
C6 N1 C2 C7 -176.6(2)
Pt1 N1 C2 C7 -0.4(3)
N1 C2 C3 C4 -2.3(4)
C7 C2 C3 C4 174.9(3)
C2 C3 C4 C5 2.0(4)
C3 C4 C5 C6 -0.4(4)
C2 N1 C6 C5 0.6(4)
Pt1 N1 C6 C5 -175.3(2)
C4 C5 C6 N1 -0.9(4)
N1 C2 C7 C12 -176.1(2)
C3 C2 C7 C12 6.6(4)
N1 C2 C7 C8 4.7(3)
C3 C2 C7 C8 -172.6(3)
C12 C7 C8 C9 -3.3(4)
C2 C7 C8 C9 175.8(2)
C12 C7 C8 Pt1 173.79(19)
C2 C7 C8 Pt1 -7.0(3)
C7 C8 C9 C10 2.4(4)
Pt1 C8 C9 C10 -174.3(2)
C8 C9 C10 C11 0.6(4)
C9 C10 C11 C12 -2.9(4)
C9 C10 C11 S1 177.1(2)
F2 S1 C11 C12 -40.5(2)
F3 S1 C11 C12 -131.2(2)
F1 S1 C11 C12 49.5(2)
F4 S1 C11 C12 139.1(2)
F2 S1 C11 C10 139.5(2)
F3 S1 C11 C10 48.8(2)
F1 S1 C11 C10 -130.5(2)
F4 S1 C11 C10 -40.9(2)
C10 C11 C12 C7 1.9(4)
S1 C11 C12 C7 -178.03(19)
C8 C7 C12 C11 1.3(4)
C2 C7 C12 C11 -177.9(2)
Pt1 O15 C15 C16 -0.4(4)
Pt1 O15 C15 C14 177.9(2)
C20 C14 C15 O15 -104.5(4)
C13 C14 C15 O15 17.9(4)
C21 C14 C15 O15 135.8(4)
C20 C14 C15 C16 73.9(4)
C13 C14 C15 C16 -163.7(3)
C21 C14 C15 C16 -45.8(4)
O15 C15 C16 C17 2.2(5)
C14 C15 C16 C17 -176.1(3)
Pt1 O17 C17 C16 -2.7(4)
Pt1 O17 C17 C18 178.96(17)
C15 C16 C17 O17 -0.5(5)
C15 C16 C17 C18 177.7(3)
O17 C17 C18 C23 -50.1(3)
C16 C17 C18 C23 131.4(3)
O17 C17 C18 C19 -171.9(3)
C16 C17 C18 C19 9.6(4)
O17 C17 C18 C22 67.5(3)
C16 C17 C18 C22 -110.9(3)
